data_9009990
loop_
_publ_author_name
'Alberti, A.'
'Cruciani, G.'
'Galli, E.'
'Merlino, S.'
'Millini, R.'
'Quartieri, S.'
'Vezzalini, G.'
'Zanardi, S.'

_publ_section_title
;
 Crystal structure of tetragonal and monoclinic polytypes of tschernichite,
 the natural counterpart of synthetic zeolite beta
 Sample: small crystal, tetragonal
 Note: Mg position adjusted to match reported bond lengths
;
_journal_name_full 'Journal of Physical Chemistry B'
_journal_page_first 10277
_journal_page_last 10284
_journal_paper_doi 10.1021/jp021222h
_journal_volume 106
_journal_year 2002
_chemical_compound_source 'Mt. Adamson, Northern Victoria Land, Antarctica'
_chemical_formula_sum 'Al2.74 Ca0.89 H30 K0.11 Mg0.08 Na0.08 O40.34 Si13.26'
_chemical_name_mineral Tschernichite
_space_group_IT_number 91
_symmetry_space_group_name_Hall 'P 4w 2c'
_symmetry_space_group_name_H-M 'P 41 2 2'
_cell_angle_alpha 90
_cell_angle_beta 90
_cell_angle_gamma 90
_cell_formula_units_Z 4
_cell_length_a 12.634
_cell_length_b 12.634
_cell_length_c 26.608
_cell_volume 4247.115
_database_code_amcsd 0013154
_exptl_crystal_density_diffrn 1.823
_cod_original_cell_volume 4247.114
_cod_original_formula_sum 'Na.08 Mg.08 K.11 Ca.89 (Si13.26 Al2.74) O40.34 H30'
_cod_database_code 9009990

loop_
_space_group_symop_operation_xyz
x,y,z
y,x,3/4-z
-y,x,1/4+z
-x,y,-z
-x,-y,1/2+z
-y,-x,1/4-z
y,-x,3/4+z
x,-y,1/2-z

loop_
_atom_site_label
_atom_site_fract_x
_atom_site_fract_y
_atom_site_fract_z
_atom_site_occupancy
_atom_site_U_iso_or_equiv
_atom_site_type_symbol
_atom_site_attached_hydrogens
Na -0.29100 -0.30000 0.12300 0.04000 0.04000 Na 0
Mg -0.29100 -0.30000 0.12300 0.04000 0.04000 Mg 0
K1 0.00000 -0.12300 0.00000 0.04000 0.11000 K 0
Ca1 0.00000 -0.12300 0.00000 0.32000 0.11000 Ca 0
K2 0.00000 0.44900 0.00000 0.03000 0.05000 K 0
Ca2 0.00000 0.44900 0.00000 0.25000 0.05000 Ca 0
K3 -0.50000 -0.31800 0.00000 0.04000 0.10000 K 0
Ca3 -0.50000 -0.31800 0.00000 0.32000 0.10000 Ca 0
Si1 0.45790 0.29450 0.05620 0.70000 0.02000 Si 0
Al1 0.45790 0.29450 0.05620 0.30000 0.02000 Al 0
Si2 0.45730 0.04220 0.05410 0.90000 0.01800 Si 0
Al2 0.45730 0.04220 0.05410 0.10000 0.01800 Al 0
Si3 0.21110 0.29350 0.05650 0.85000 0.01600 Si 0
Al3 0.21110 0.29350 0.05650 0.15000 0.01600 Al 0
Si4 0.21130 0.04190 0.05750 0.83000 0.01700 Si 0
Al4 0.21130 0.04190 0.05750 0.17000 0.01700 Al 0
Si5 0.83600 0.29380 0.05660 0.99000 0.01900 Si 0
Al5 0.83600 0.29380 0.05660 0.01000 0.01900 Al 0
Si6 0.83550 0.04110 0.05770 0.76000 0.01800 Si 0
Al6 0.83550 0.04110 0.05770 0.24000 0.01800 Al 0
Si7 0.02710 0.35830 0.12510 0.78000 0.02100 Si 0
Al7 0.02710 0.35830 0.12510 0.22000 0.02100 Al 0
Si8 0.02620 -0.02620 0.12500 0.71000 0.01600 Si 0
Al8 0.02620 -0.02620 0.12500 0.29000 0.01600 Al 0
Si9 0.64030 0.35970 0.12500 0.93000 0.01900 Si 0
Al9 0.64030 0.35970 0.12500 0.07000 0.01900 Al 0
O1 0.50000 0.33950 0.00000 1.00000 0.02300 O 0
O2 0.46910 0.16390 0.06080 1.00000 0.03500 O 0
O3 0.33630 0.33100 0.06310 1.00000 0.03900 O 0
O4 0.52670 0.35420 0.09940 1.00000 0.03700 O 0
O5 0.50000 0.08000 0.00000 1.00000 0.03000 O 0
O6 0.33400 0.00180 0.06260 1.00000 0.03700 O 0
O7 0.52270 -0.01800 0.09930 1.00000 0.03300 O 0
O8 0.20170 0.16790 0.06610 1.00000 0.04700 O 0
O9 0.16430 0.32240 0.00180 1.00000 0.02800 O 0
O10 0.14680 0.35390 0.10040 1.00000 0.03600 O 0
O11 0.16410 0.00560 0.00240 1.00000 0.03900 O 0
O12 0.14580 -0.02080 0.09980 1.00000 0.03300 O 0
O13 0.83480 0.16960 0.06390 1.00000 0.05000 O 0
O14 0.93740 0.34800 0.08090 1.00000 0.03600 O 0
O15 0.72980 0.34810 0.08280 1.00000 0.05700 O 0
O16 0.72960 -0.01630 0.08220 1.00000 0.03500 O 0
O17 0.94120 -0.00940 0.07890 1.00000 0.05000 O 0
Wat1 -0.18600 -0.22900 0.05700 0.55000 0.09000 O 2
Wat2 -0.16700 -0.41600 0.05600 0.93000 0.22000 O 2
Wat3 0.00000 0.54600 0.00000 0.38000 0.10000 O 2
Wat4 -0.35900 -0.20600 0.00500 0.86000 0.19000 O 2
Wat6 -0.46300 -0.32300 0.09000 0.67000 0.18000 O 2
Wat7 -0.36100 -0.47800 0.00600 0.31000 0.11000 O 2
Wat10 -0.15500 -0.34600 -0.00200 0.30000 0.06000 O 2
Wat11 -0.33400 -0.33400 -0.12500 0.34000 0.08000 O 2
Wat13 0.00000 -0.20300 0.00000 0.38000 0.05000 O 2

loop_
_cod_changelog_entry_id
_cod_changelog_entry_author
_cod_changelog_entry_date
_cod_changelog_entry_text
1
;cod-tools version 3.8.0
Id: cif_guess_AMCSD_atom_types 9581 2023-05-17 12:35:41Z saulius
;
2023-05-18T11:40:40+03:00
;Derived atom types and hydrogen counts
from atom names that follow the AMCSD naming convention
(Wat == water, O-H == hydroxyl).
;

loop_
_cod_related_entry_id
_cod_related_entry_database
_cod_related_entry_code
1 AMCSD 0013154
